data_7130672
loop_
_publ_author_name
'Sharma, Deepti'
'Benny, Annabel'
'Gupta, Radhika'
'Jemmis, Eluvathingal D.'
'Venugopal, Ajay'

_publ_section_title
;
 Crystallographic evidence for a continuum and reversal of roles in
 primary-secondary interactions in antimony Lewis acids: applications in
 carbonyl activation.
;
_journal_issue 78
_journal_name_full 'Chemical communications (Cambridge, England)'
_journal_page_first 11009
_journal_page_last 11012
_journal_paper_doi 10.1039/d2cc04027a
_journal_volume 58
_journal_year 2022
_chemical_formula_moiety 'C19 H23 F3 N O3 S Sb'
_chemical_formula_sum 'C19 H23 F3 N O3 S Sb'
_chemical_formula_weight 524.19
_space_group_crystal_system monoclinic
_space_group_IT_number 14
_space_group_name_Hall '-P 2yn'
_space_group_name_H-M_alt 'P 1 21/n 1'
_atom_sites_solution_hydrogens geom
_audit_creation_method SHELXL-2018/3
_audit_update_record
;
2022-04-06 deposited with the CCDC.	2022-09-05 downloaded from the CCDC.
;
_cell_angle_alpha 90
_cell_angle_beta 110.010(5)
_cell_angle_gamma 90
_cell_formula_units_Z 4
_cell_length_a 14.0671(18)
_cell_length_b 9.5855(11)
_cell_length_c 17.307(3)
_cell_measurement_reflns_used 4783
_cell_measurement_temperature 150(2)
_cell_measurement_theta_max 22.89
_cell_measurement_theta_min 2.47
_cell_volume 2192.8(5)
_computing_cell_refinement 'APEX3/SAINT (Bruker, 2016)'
_computing_data_collection 'APEX3 (Bruker, 2016)'
_computing_data_reduction 'SAINT/XPREP (Bruker, 2016)'
_computing_molecular_graphics 'ORTEP3- 2014.1(Farrugia, 1997) '
_computing_publication_material 'SHELXL-2018/3 (Sheldrick, 2018)'
_computing_structure_refinement 'SHELXL-2018/3 (Sheldrick, 2018)'
_computing_structure_solution 'SHELXT 2018/2 (Sheldrick, 2018)'
_diffrn_ambient_temperature 150(2)
_diffrn_detector_area_resol_mean 0
_diffrn_measured_fraction_theta_full 0.999
_diffrn_measured_fraction_theta_max 0.999
_diffrn_measurement_device_type 'Bruker KAPPA APEX-II CCD'
_diffrn_measurement_method '\f and \w scans'
_diffrn_radiation_type MoK\a
_diffrn_radiation_wavelength 0.71073
_diffrn_reflns_av_R_equivalents 0.0610
_diffrn_reflns_av_unetI/netI 0.0464
_diffrn_reflns_Laue_measured_fraction_full 0.999
_diffrn_reflns_Laue_measured_fraction_max 0.999
_diffrn_reflns_limit_h_max 16
_diffrn_reflns_limit_h_min -16
_diffrn_reflns_limit_k_max 11
_diffrn_reflns_limit_k_min -11
_diffrn_reflns_limit_l_max 20
_diffrn_reflns_limit_l_min -20
_diffrn_reflns_number 23704
_diffrn_reflns_point_group_measured_fraction_full 0.999
_diffrn_reflns_point_group_measured_fraction_max 0.999
_diffrn_reflns_theta_full 24.997
_diffrn_reflns_theta_max 24.997
_diffrn_reflns_theta_min 2.466
_diffrn_source 'sealed tube'
_exptl_absorpt_coefficient_mu 1.397
_exptl_absorpt_correction_T_max 0.962
_exptl_absorpt_correction_T_min 0.911
_exptl_absorpt_correction_type multi-scan
_exptl_absorpt_process_details 'SADABS (Bruker, 2016)'
_exptl_crystal_colour colourless
_exptl_crystal_density_diffrn 1.588
_exptl_crystal_density_meas 1.587
_exptl_crystal_density_method none
_exptl_crystal_description block
_exptl_crystal_F_000 1048
_exptl_crystal_size_max 0.068
_exptl_crystal_size_mid 0.038
_exptl_crystal_size_min 0.028
_refine_diff_density_max 0.655
_refine_diff_density_min -0.407
_refine_diff_density_rms 0.082
_refine_ls_extinction_method none
_refine_ls_goodness_of_fit_ref 1.024
_refine_ls_hydrogen_treatment constr
_refine_ls_matrix_type full
_refine_ls_number_parameters 258
_refine_ls_number_reflns 3874
_refine_ls_number_restraints 0
_refine_ls_restrained_S_all 1.024
_refine_ls_R_factor_all 0.0458
_refine_ls_R_factor_gt 0.0304
_refine_ls_shift/su_max 0.001
_refine_ls_shift/su_mean 0.000
_refine_ls_structure_factor_coef Fsqd
_refine_ls_weighting_details 'w=1/[\s^2^(Fo^2^)+(0.0284P)^2^+0.6937P] where P=(Fo^2^+2Fc^2^)/3'
_refine_ls_weighting_scheme calc
_refine_ls_wR_factor_gt 0.0645
_refine_ls_wR_factor_ref 0.0709
_reflns_Friedel_coverage 0.000
_reflns_number_gt 3065
_reflns_number_total 3874
_reflns_threshold_expression 'I > 2\s(I)'
_cod_data_source_file d2cc04027a2.cif
_cod_data_source_block 3A
_cod_depositor_comments 'Adding full bibliography for 7130672--7130679.cif.'
_cod_original_sg_symbol_H-M 'P 21/n'
_cod_database_code 7130672
_shelx_shelxl_version_number 2018/3
_shelx_space_group_comment
;
The symmetry employed for this shelxl refinement is uniquely defined
by the following loop, which should always be used as a source of
symmetry information in preference to the above space-group names.
They are only intended as comments.
;
_shelx_estimated_absorpt_t_min 0.911
_shelx_estimated_absorpt_t_max 0.962

loop_
_space_group_symop_operation_xyz
'x, y, z'
'-x+1/2, y+1/2, -z+1/2'
'-x, -y, -z'
'x-1/2, -y-1/2, z-1/2'

loop_
_atom_site_label
_atom_site_type_symbol
_atom_site_fract_x
_atom_site_fract_y
_atom_site_fract_z
_atom_site_U_iso_or_equiv
_atom_site_adp_type
_atom_site_occupancy
_atom_site_site_symmetry_order
_atom_site_calc_flag
_atom_site_refinement_flags_posn
_atom_site_refinement_flags_adp
_atom_site_refinement_flags_occupancy
_atom_site_disorder_assembly
_atom_site_disorder_group
C1 C 0.4524(2) 0.5175(3) 0.1559(2) 0.0265(8) Uani 1 1 d . . . . .
C2 C 0.3728(2) 0.5725(4) 0.0913(2) 0.0267(8) Uani 1 1 d . . . . .
C3 C 0.2924(3) 0.4895(4) 0.0466(2) 0.0359(9) Uani 1 1 d . . . . .
H3 H 0.239026 0.527534 0.001666 0.043 Uiso 1 1 calc R U . . .
C4 C 0.2902(3) 0.3507(4) 0.0678(3) 0.0413(10) Uani 1 1 d . . . . .
H4 H 0.234104 0.294032 0.038251 0.050 Uiso 1 1 calc R U . . .
C5 C 0.3683(3) 0.2945(4) 0.1310(3) 0.0379(10) Uani 1 1 d . . . . .
H5 H 0.366541 0.198861 0.144802 0.045 Uiso 1 1 calc R U . . .
C6 C 0.4498(3) 0.3764(4) 0.1750(2) 0.0332(9) Uani 1 1 d . . . . .
H6 H 0.504242 0.336448 0.218371 0.040 Uiso 1 1 calc R U . . .
C7 C 0.5249(2) 0.8023(3) 0.2817(2) 0.0264(8) Uani 1 1 d . . . . .
C8 C 0.5866(3) 0.9226(4) 0.3059(2) 0.0302(9) Uani 1 1 d . . . . .
C9 C 0.5544(3) 1.0314(4) 0.3431(3) 0.0430(11) Uani 1 1 d . . . . .
H9 H 0.595801 1.112077 0.358822 0.052 Uiso 1 1 calc R U . . .
C10 C 0.4649(3) 1.0272(4) 0.3582(3) 0.0535(13) Uani 1 1 d . . . . .
C11 C 0.4077(3) 0.9060(4) 0.3374(3) 0.0494(12) Uani 1 1 d . . . . .
H11 H 0.346208 0.900764 0.348568 0.059 Uiso 1 1 calc R U . . .
C12 C 0.6881(3) 0.9367(4) 0.2951(3) 0.0429(11) Uani 1 1 d . . . . .
H12A H 0.718275 1.026837 0.316954 0.064 Uiso 1 1 calc R U . . .
H12B H 0.679307 0.931083 0.236458 0.064 Uiso 1 1 calc R U . . .
H12C H 0.732779 0.861223 0.324717 0.064 Uiso 1 1 calc R U . . .
C13 C 0.4308(4) 1.1493(5) 0.3978(4) 0.097(2) Uani 1 1 d . . . . .
H13A H 0.478737 1.163233 0.453642 0.146 Uiso 1 1 calc R U . . .
H13B H 0.363445 1.130046 0.400147 0.146 Uiso 1 1 calc R U . . .
H13C H 0.428188 1.233776 0.365194 0.146 Uiso 1 1 calc R U . . .
C14 C 0.3716(3) 0.6622(4) 0.2871(3) 0.0421(10) Uani 1 1 d . . . . .
H14A H 0.327780 0.667058 0.320492 0.063 Uiso 1 1 calc R U . . .
H14B H 0.415238 0.579764 0.302969 0.063 Uiso 1 1 calc R U . . .
H14C H 0.329920 0.655625 0.228849 0.063 Uiso 1 1 calc R U . . .
C15 C 0.3746(2) 0.7265(4) 0.0745(2) 0.0308(9) Uani 1 1 d . . . . .
H15A H 0.333733 0.745762 0.016402 0.037 Uiso 1 1 calc R U . . .
H15B H 0.344486 0.778575 0.109865 0.037 Uiso 1 1 calc R U . . .
C16 C 0.5161(3) 0.7270(4) 0.0244(2) 0.0369(9) Uani 1 1 d . . . . .
H16A H 0.474417 0.769921 -0.027541 0.055 Uiso 1 1 calc R U . . .
H16B H 0.510580 0.625248 0.019492 0.055 Uiso 1 1 calc R U . . .
H16C H 0.586833 0.754759 0.037021 0.055 Uiso 1 1 calc R U . . .
C17 C 0.4847(3) 0.9289(3) 0.0960(3) 0.0347(9) Uani 1 1 d . . . . .
H17A H 0.554049 0.960081 0.104980 0.052 Uiso 1 1 calc R U . . .
H17B H 0.463984 0.960338 0.141727 0.052 Uiso 1 1 calc R U . . .
H17C H 0.439060 0.968305 0.044414 0.052 Uiso 1 1 calc R U . . .
C18 C 0.6555(3) 0.5144(4) 0.4773(3) 0.0375(10) Uani 1 1 d . . . . .
C19 C 0.4367(3) 0.7924(4) 0.3011(2) 0.0344(9) Uani 1 1 d . . . . .
F1 F 0.6201(2) 0.6420(2) 0.47396(17) 0.0613(7) Uani 1 1 d . . . . .
F2 F 0.73001(17) 0.4991(2) 0.54915(14) 0.0470(6) Uani 1 1 d . . . . .
F3 F 0.58416(17) 0.4249(3) 0.47672(16) 0.0602(7) Uani 1 1 d . . . . .
N1 N 0.4804(2) 0.7741(3) 0.09131(18) 0.0255(7) Uani 1 1 d . . . . .
O2 O 0.77455(19) 0.5868(3) 0.39914(17) 0.0445(7) Uani 1 1 d . . . . .
O1 O 0.60864(18) 0.4968(2) 0.32185(16) 0.0389(7) Uani 1 1 d . . . . .
O3 O 0.7371(2) 0.3418(3) 0.40495(17) 0.0499(8) Uani 1 1 d . . . . .
S1 S 0.70130(7) 0.48132(10) 0.39256(6) 0.0307(2) Uani 1 1 d . . . . .
Sb1 Sb 0.57657(2) 0.65581(2) 0.21026(2) 0.02621(9) Uani 1 1 d . . . . .

loop_
_atom_site_aniso_label
_atom_site_aniso_U_11
_atom_site_aniso_U_22
_atom_site_aniso_U_33
_atom_site_aniso_U_23
_atom_site_aniso_U_13
_atom_site_aniso_U_12
C1 0.0257(19) 0.027(2) 0.029(2) -0.0057(16) 0.0117(17) 0.0009(15)
C2 0.0243(19) 0.034(2) 0.025(2) -0.0029(17) 0.0122(17) -0.0017(16)
C3 0.030(2) 0.049(3) 0.026(2) -0.0071(19) 0.0059(18) -0.0063(18)
C4 0.039(2) 0.046(3) 0.042(3) -0.018(2) 0.018(2) -0.014(2)
C5 0.043(2) 0.026(2) 0.052(3) -0.0132(19) 0.026(2) -0.0065(18)
C6 0.038(2) 0.032(2) 0.031(2) 0.0005(17) 0.0133(19) 0.0065(17)
C7 0.0239(18) 0.030(2) 0.023(2) 0.0010(16) 0.0064(16) -0.0006(15)
C8 0.031(2) 0.036(2) 0.024(2) 0.0000(17) 0.0106(17) -0.0081(17)
C9 0.045(2) 0.036(2) 0.046(3) -0.011(2) 0.014(2) -0.0200(19)
C10 0.053(3) 0.049(3) 0.069(4) -0.030(2) 0.035(3) -0.014(2)
C11 0.045(3) 0.057(3) 0.061(3) -0.023(2) 0.036(2) -0.015(2)
C12 0.034(2) 0.050(3) 0.048(3) -0.013(2) 0.019(2) -0.0182(19)
C13 0.091(4) 0.075(4) 0.153(7) -0.076(4) 0.077(4) -0.029(3)
C14 0.040(2) 0.049(2) 0.045(3) -0.013(2) 0.026(2) -0.013(2)
C15 0.0215(18) 0.037(2) 0.031(2) 0.0037(18) 0.0045(17) 0.0027(16)
C16 0.041(2) 0.042(2) 0.033(2) -0.0029(19) 0.020(2) -0.0001(18)
C17 0.037(2) 0.029(2) 0.038(3) 0.0055(18) 0.0138(19) 0.0048(17)
C18 0.036(2) 0.035(2) 0.041(3) -0.0009(19) 0.012(2) -0.0004(18)
C19 0.033(2) 0.038(2) 0.036(3) -0.0085(18) 0.0159(19) -0.0104(17)
F1 0.0772(18) 0.0501(15) 0.0642(19) -0.0021(13) 0.0339(15) 0.0237(13)
F2 0.0546(15) 0.0545(15) 0.0289(14) -0.0005(11) 0.0104(12) -0.0091(11)
F3 0.0472(15) 0.0741(18) 0.066(2) -0.0078(14) 0.0276(14) -0.0213(13)
N1 0.0265(15) 0.0264(15) 0.0246(18) 0.0015(13) 0.0099(13) 0.0006(13)
O2 0.0370(16) 0.0601(18) 0.0347(18) -0.0019(14) 0.0102(14) -0.0105(14)
O1 0.0335(14) 0.0412(16) 0.0337(17) 0.0075(13) 0.0006(12) 0.0009(12)
O3 0.0620(19) 0.0450(17) 0.0390(18) 0.0066(14) 0.0125(15) 0.0253(14)
S1 0.0273(5) 0.0356(5) 0.0254(5) 0.0020(4) 0.0043(4) 0.0047(4)
Sb1 0.01985(13) 0.03013(15) 0.02783(15) -0.00007(12) 0.00712(10) 0.00240(10)

loop_
_atom_type_symbol
_atom_type_description
_atom_type_scat_dispersion_real
_atom_type_scat_dispersion_imag
_atom_type_scat_source
C C 0.0033 0.0016 'International Tables Vol C Tables 4.2.6.8 and 6.1.1.4'
H H 0.0000 0.0000 'International Tables Vol C Tables 4.2.6.8 and 6.1.1.4'
F F 0.0171 0.0103 'International Tables Vol C Tables 4.2.6.8 and 6.1.1.4'
N N 0.0061 0.0033 'International Tables Vol C Tables 4.2.6.8 and 6.1.1.4'
O O 0.0106 0.0060 'International Tables Vol C Tables 4.2.6.8 and 6.1.1.4'
S S 0.1246 0.1234 'International Tables Vol C Tables 4.2.6.8 and 6.1.1.4'
Sb Sb -0.5866 1.5461 'International Tables Vol C Tables 4.2.6.8 and 6.1.1.4'

loop_
_geom_angle_atom_site_label_1
_geom_angle_atom_site_label_2
_geom_angle_atom_site_label_3
_geom_angle
_geom_angle_site_symmetry_1
_geom_angle_site_symmetry_3
_geom_angle_publ_flag
C2 C1 C6 118.7(3) . . ?
C2 C1 Sb1 115.5(2) . . ?
C6 C1 Sb1 125.5(3) . . ?
C3 C2 C1 120.8(3) . . ?
C3 C2 C15 121.4(3) . . ?
C1 C2 C15 117.8(3) . . ?
C2 C3 C4 119.6(4) . . ?
C5 C4 C3 120.4(4) . . ?
C4 C5 C6 120.3(4) . . ?
C5 C6 C1 120.2(4) . . ?
C19 C7 C8 119.3(3) . . ?
C19 C7 Sb1 126.6(3) . . ?
C8 C7 Sb1 114.0(2) . . ?
C9 C8 C7 119.1(3) . . ?
C9 C8 C12 117.8(3) . . ?
C7 C8 C12 123.1(3) . . ?
C10 C9 C8 122.4(4) . . ?
C9 C10 C11 117.6(4) . . ?
C9 C10 C13 121.2(4) . . ?
C11 C10 C13 121.2(4) . . ?
C19 C11 C10 122.7(4) . . ?
N1 C15 C2 110.1(3) . . ?
F1 C18 F3 109.2(3) . . ?
F1 C18 F2 108.0(3) . . ?
F3 C18 F2 106.8(3) . . ?
F1 C18 S1 111.1(3) . . ?
F3 C18 S1 111.0(3) . . ?
F2 C18 S1 110.6(3) . . ?
C11 C19 C7 118.6(3) . . ?
C11 C19 C14 117.7(3) . . ?
C7 C19 C14 123.7(3) . . ?
C16 N1 C17 109.2(3) . . ?
C16 N1 C15 109.8(3) . . ?
C17 N1 C15 109.6(3) . . ?
C16 N1 Sb1 107.0(2) . . ?
C17 N1 Sb1 115.9(2) . . ?
C15 N1 Sb1 105.2(2) . . ?
S1 O1 Sb1 127.80(15) . . ?
O3 S1 O2 116.69(18) . . ?
O3 S1 O1 113.05(16) . . ?
O2 S1 O1 114.24(16) . . ?
O3 S1 C18 104.31(18) . . ?
O2 S1 C18 104.96(17) . . ?
O1 S1 C18 101.38(17) . . ?
C1 Sb1 C7 105.74(12) . . ?
C1 Sb1 N1 76.90(12) . . ?
C7 Sb1 N1 88.96(11) . . ?
C1 Sb1 O1 81.90(11) . . ?
C7 Sb1 O1 87.68(11) . . ?
N1 Sb1 O1 156.76(9) . . ?

loop_
_geom_bond_atom_site_label_1
_geom_bond_atom_site_label_2
_geom_bond_distance
_geom_bond_site_symmetry_2
_geom_bond_publ_flag
C1 C2 1.388(5) . ?
C1 C6 1.396(5) . ?
C1 Sb1 2.138(3) . ?
C2 C3 1.383(5) . ?
C2 C15 1.506(5) . ?
C3 C4 1.383(5) . ?
C4 C5 1.368(6) . ?
C5 C6 1.383(5) . ?
C7 C19 1.397(5) . ?
C7 C8 1.418(5) . ?
C7 Sb1 2.155(3) . ?
C8 C9 1.381(5) . ?
C8 C12 1.508(5) . ?
C9 C10 1.371(5) . ?
C10 C11 1.389(5) . ?
C10 C13 1.514(6) . ?
C11 C19 1.386(5) . ?
C14 C19 1.517(5) . ?
C15 N1 1.487(4) . ?
C16 N1 1.481(4) . ?
C17 N1 1.486(4) . ?
C18 F1 1.314(4) . ?
C18 F3 1.318(4) . ?
C18 F2 1.332(4) . ?
C18 S1 1.820(4) . ?
N1 Sb1 2.334(3) . ?
O2 S1 1.420(3) . ?
O1 S1 1.458(3) . ?
O1 Sb1 2.379(3) . ?
O3 S1 1.419(3) . ?

loop_
_geom_hbond_atom_site_label_D
_geom_hbond_atom_site_label_H
_geom_hbond_atom_site_label_A
_geom_hbond_distance_DH
_geom_hbond_distance_HA
_geom_hbond_distance_DA
_geom_hbond_angle_DHA
_geom_hbond_site_symmetry_A
_geom_hbond_publ_flag
C15 H15A O2 0.99 2.50 3.387(5) 149.5 4_575 yes
C16 H16C O3 0.98 2.48 3.444(5) 168.5 2_655 yes

loop_
_geom_torsion_atom_site_label_1
_geom_torsion_atom_site_label_2
_geom_torsion_atom_site_label_3
_geom_torsion_atom_site_label_4
_geom_torsion
_geom_torsion_site_symmetry_1
_geom_torsion_site_symmetry_2
_geom_torsion_site_symmetry_3
_geom_torsion_site_symmetry_4
_geom_torsion_publ_flag
C6 C1 C2 C3 0.1(5) . . . . ?
Sb1 C1 C2 C3 174.3(3) . . . . ?
C6 C1 C2 C15 177.0(3) . . . . ?
Sb1 C1 C2 C15 -8.9(4) . . . . ?
C1 C2 C3 C4 1.4(6) . . . . ?
C15 C2 C3 C4 -175.3(3) . . . . ?
C2 C3 C4 C5 -1.8(6) . . . . ?
C3 C4 C5 C6 0.7(6) . . . . ?
C4 C5 C6 C1 0.9(6) . . . . ?
C2 C1 C6 C5 -1.3(5) . . . . ?
Sb1 C1 C6 C5 -174.8(3) . . . . ?
C19 C7 C8 C9 -4.4(5) . . . . ?
Sb1 C7 C8 C9 172.2(3) . . . . ?
C19 C7 C8 C12 173.8(4) . . . . ?
Sb1 C7 C8 C12 -9.6(5) . . . . ?
C7 C8 C9 C10 0.5(6) . . . . ?
C12 C8 C9 C10 -177.9(4) . . . . ?
C8 C9 C10 C11 2.3(7) . . . . ?
C8 C9 C10 C13 -178.9(5) . . . . ?
C9 C10 C11 C19 -1.3(7) . . . . ?
C13 C10 C11 C19 179.9(5) . . . . ?
C3 C2 C15 N1 -147.9(3) . . . . ?
C1 C2 C15 N1 35.2(4) . . . . ?
C10 C11 C19 C7 -2.6(7) . . . . ?
C10 C11 C19 C14 175.6(4) . . . . ?
C8 C7 C19 C11 5.4(6) . . . . ?
Sb1 C7 C19 C11 -170.7(3) . . . . ?
C8 C7 C19 C14 -172.7(4) . . . . ?
Sb1 C7 C19 C14 11.2(5) . . . . ?
C2 C15 N1 C16 74.8(4) . . . . ?
C2 C15 N1 C17 -165.3(3) . . . . ?
C2 C15 N1 Sb1 -40.0(3) . . . . ?
Sb1 O1 S1 O3 -127.8(2) . . . . ?
Sb1 O1 S1 O2 8.8(3) . . . . ?
Sb1 O1 S1 C18 121.1(2) . . . . ?
F1 C18 S1 O3 179.7(3) . . . . ?
F3 C18 S1 O3 -58.6(3) . . . . ?
F2 C18 S1 O3 59.8(3) . . . . ?
F1 C18 S1 O2 56.4(3) . . . . ?
F3 C18 S1 O2 178.2(3) . . . . ?
F2 C18 S1 O2 -63.4(3) . . . . ?
F1 C18 S1 O1 -62.7(3) . . . . ?
F3 C18 S1 O1 59.0(3) . . . . ?
F2 C18 S1 O1 177.4(2) . . . . ?
